data_2230653
loop_
_publ_author_name
'Seo, Pil Ja'
'Choi, Hong Dae'
'Son, Byeng Wha'
'Lee, Uk'

_publ_section_title
;
 3-Cyclopentylsulfonyl-5-fluoro-2-methyl-1-benzofuran
;
_journal_coeditor_code GO2016
_journal_issue 7
_journal_name_full 'Acta Crystallographica Section E'
_journal_page_first o1689
_journal_paper_doi 10.1107/S1600536811021222
_journal_volume 67
_journal_year 2011
_chemical_formula_iupac 'C14 H15 F O3 S'
_chemical_formula_moiety 'C14 H15 F O3 S'
_chemical_formula_sum 'C14 H15 F O3 S'
_chemical_formula_weight 282.32
_chemical_melting_point_gt 394
_chemical_melting_point_lt 395
_chemical_name_systematic
;
3-Cyclopentylsulfonyl-5-fluoro-2-methyl-1-benzofuran
;
_space_group_IT_number 2
_symmetry_cell_setting triclinic
_symmetry_space_group_name_Hall '-P 1'
_symmetry_space_group_name_H-M 'P -1'
_atom_sites_solution_hydrogens difmap
_atom_sites_solution_primary direct
_atom_sites_solution_secondary difmap
_cell_angle_alpha 95.033(4)
_cell_angle_beta 109.140(4)
_cell_angle_gamma 91.229(4)
_cell_formula_units_Z 4
_cell_length_a 10.0568(8)
_cell_length_b 10.2697(8)
_cell_length_c 13.2894(10)
_cell_measurement_reflns_used 6383
_cell_measurement_temperature 173(2)
_cell_measurement_theta_max 28.06
_cell_measurement_theta_min 2.22
_cell_volume 1289.82(18)
_computing_cell_refinement '<i>SAINT</i> (Bruker, 2009)'
_computing_data_collection '<i>APEX2</i> (Bruker, 2009)'
_computing_data_reduction '<i>SAINT</i> (Bruker, 2009)'
_computing_molecular_graphics '<i>ORTEP-3</i> (Farrugia, 1997) and <i>DIAMOND</i> (Brandenburg, 1998)'
_computing_publication_material '<i>SHELXL97</i> (Sheldrick, 2008)'
_computing_structure_refinement '<i>SHELXL97</i> (Sheldrick, 2008)'
_computing_structure_solution '<i>SHELXS97</i> (Sheldrick, 2008)'
_diffrn_ambient_temperature 173(2)
_diffrn_detector_area_resol_mean 10.0
_diffrn_measured_fraction_theta_full 0.990
_diffrn_measured_fraction_theta_max 0.990
_diffrn_measurement_device_type 'Bruker SMART APEXII CCD'
_diffrn_measurement_method '\f and \w'
_diffrn_radiation_monochromator 'graphite multilayer'
_diffrn_radiation_source 'rotating anode'
_diffrn_radiation_type MoK\a
_diffrn_radiation_wavelength 0.71073
_diffrn_reflns_av_R_equivalents 0.0420
_diffrn_reflns_av_sigmaI/netI 0.0430
_diffrn_reflns_limit_h_max 11
_diffrn_reflns_limit_h_min -12
_diffrn_reflns_limit_k_max 13
_diffrn_reflns_limit_k_min -13
_diffrn_reflns_limit_l_max 16
_diffrn_reflns_limit_l_min -16
_diffrn_reflns_number 21777
_diffrn_reflns_theta_full 27.00
_diffrn_reflns_theta_max 27.00
_diffrn_reflns_theta_min 1.63
_diffrn_standards_number 0
_exptl_absorpt_coefficient_mu 0.264
_exptl_absorpt_correction_T_max 0.9481
_exptl_absorpt_correction_T_min 0.9355
_exptl_absorpt_correction_type multi-scan
_exptl_absorpt_process_details '(SADABS; Bruker, 2009)'
_exptl_crystal_colour colourless
_exptl_crystal_density_diffrn 1.454
_exptl_crystal_density_method 'not measured'
_exptl_crystal_description block
_exptl_crystal_F_000 592
_exptl_crystal_size_max 0.26
_exptl_crystal_size_mid 0.24
_exptl_crystal_size_min 0.20
_refine_diff_density_max 0.500
_refine_diff_density_min -0.306
_refine_ls_extinction_method none
_refine_ls_goodness_of_fit_ref 1.032
_refine_ls_hydrogen_treatment mixed
_refine_ls_matrix_type full
_refine_ls_number_parameters 361
_refine_ls_number_reflns 5565
_refine_ls_number_restraints 20
_refine_ls_restrained_S_all 1.031
_refine_ls_R_factor_all 0.0692
_refine_ls_R_factor_gt 0.0452
_refine_ls_shift/su_max 0.001
_refine_ls_shift/su_mean 0.000
_refine_ls_structure_factor_coef Fsqd
_refine_ls_weighting_details 'calc w=1/[\s^2^(Fo^2^)+(0.0514P)^2^+0.6137P] where P=(Fo^2^+2Fc^2^)/3'
_refine_ls_weighting_scheme calc
_refine_ls_wR_factor_gt 0.1064
_refine_ls_wR_factor_ref 0.1189
_reflns_number_gt 4022
_reflns_number_total 5565
_reflns_threshold_expression I>2\s(I)
_cod_data_source_file go2016.cif
_cod_data_source_block I
_cod_original_cell_volume 1289.82(17)
_cod_database_code 2230653
_cod_database_fobs_code 2230653

loop_
_symmetry_equiv_pos_as_xyz
'x, y, z'
'-x, -y, -z'

loop_
_atom_site_type_symbol
_atom_site_label
_atom_site_fract_x
_atom_site_fract_y
_atom_site_fract_z
_atom_site_U_iso_or_equiv
_atom_site_adp_type
_atom_site_calc_flag
_atom_site_refinement_flags
_atom_site_occupancy
_atom_site_symmetry_multiplicity
_atom_site_disorder_assembly
_atom_site_disorder_group
S S1 0.23453(6) 0.33785(5) 0.23641(4) 0.03150(15) Uani d . 1 2 . .
F F1 0.81952(14) 0.46170(14) 0.28853(11) 0.0484(4) Uani d . 1 2 . .
O O1 0.40319(15) 0.10269(14) 0.07061(11) 0.0326(4) Uani d . 1 2 . .
O O2 0.09116(17) 0.32983(18) 0.16639(13) 0.0460(4) Uani d . 1 2 . .
C C1 0.3369(2) 0.2567(2) 0.17088(16) 0.0269(4) Uani d . 1 2 . .
C C2 0.4835(2) 0.28575(19) 0.18530(15) 0.0252(4) Uani d . 1 2 . .
O O3 0.30185(18) 0.46418(15) 0.27859(14) 0.0438(4) Uani d . 1 2 . .
C C3 0.5859(2) 0.3822(2) 0.24350(16) 0.0296(5) Uani d . 1 2 . .
H H3 0.5664 0.4524 0.2872 0.036 Uiso calc R 1 2 . .
C C4 0.7165(2) 0.3693(2) 0.23369(17) 0.0311(5) Uani d . 1 2 . .
C C5 0.7522(2) 0.2698(2) 0.17204(18) 0.0344(5) Uani d . 1 2 . .
H H5 0.8456 0.2666 0.1699 0.041 Uiso calc R 1 2 . .
C C6 0.6504(2) 0.1750(2) 0.11357(17) 0.0333(5) Uani d . 1 2 . .
H H6 0.6704 0.1051 0.0699 0.040 Uiso calc R 1 2 . .
C C7 0.5185(2) 0.1872(2) 0.12172(16) 0.0280(5) Uani d . 1 2 . .
C C8 0.2955(2) 0.1465(2) 0.10210(16) 0.0305(5) Uani d . 1 2 . .
C C9 0.1621(2) 0.0657(2) 0.05858(19) 0.0411(6) Uani d . 1 2 . .
H H9A 0.1435 0.0392 -0.0177 0.062 Uiso calc R 1 2 . .
H H9B 0.0847 0.1166 0.0675 0.062 Uiso calc R 1 2 . .
H H9C 0.1697 -0.0125 0.0971 0.062 Uiso calc R 1 2 . .
C C10 0.2422(2) 0.2431(2) 0.34337(17) 0.0310(5) Uani d . 1 2 . .
H H10 0.2079 0.1510 0.3140 0.037 Uiso calc R 1 2 . .
C C11 0.3910(3) 0.2436(2) 0.42411(18) 0.0396(6) Uani d . 1 2 . .
H H11A 0.4133 0.1548 0.4460 0.048 Uiso calc R 1 2 . .
H H11B 0.4617 0.2748 0.3933 0.048 Uiso calc R 1 2 . .
C C12 0.3888(3) 0.3373(3) 0.5190(2) 0.0514(7) Uani d . 1 2 . .
H H12A 0.4612 0.3171 0.5860 0.062 Uiso calc R 1 2 . .
H H12B 0.4047 0.4293 0.5070 0.062 Uiso calc R 1 2 . .
C C13 0.2438(3) 0.3130(3) 0.5228(2) 0.0510(7) Uani d . 1 2 . .
H H13A 0.2174 0.3868 0.5643 0.061 Uiso calc R 1 2 . .
H H13B 0.2374 0.2315 0.5560 0.061 Uiso calc R 1 2 . .
C C14 0.1491(3) 0.3006(2) 0.40645(19) 0.0405(6) Uani d . 1 2 . .
H H14A 0.1171 0.3872 0.3839 0.049 Uiso calc R 1 2 . .
H H14B 0.0654 0.2414 0.3954 0.049 Uiso calc R 1 2 . .
S S2 0.97507(6) 0.86902(6) 0.24244(5) 0.03691(16) Uani d . 1 2 . .
F F2 0.43771(16) 0.96231(15) 0.28861(13) 0.0589(4) Uani d . 1 2 . .
O O4 0.67248(16) 0.60770(14) 0.08407(12) 0.0359(4) Uani d . 1 2 . .
O O5 0.93729(18) 1.00229(16) 0.24654(16) 0.0536(5) Uani d . 1 2 . .
O O6 1.07814(18) 0.83460(19) 0.19339(15) 0.0534(5) Uani d . 1 2 . .
C C15 0.8217(2) 0.7728(2) 0.17896(17) 0.0308(5) Uani d . 1 2 . .
C C16 0.6865(2) 0.7948(2) 0.19121(16) 0.0290(5) Uani d . 1 2 . .
C C17 0.6327(2) 0.8908(2) 0.24526(17) 0.0332(5) Uani d . 1 2 . .
H H17 0.6884 0.9657 0.2853 0.040 Uiso calc R 1 2 . .
C C18 0.4942(3) 0.8703(2) 0.23702(19) 0.0399(6) Uani d . 1 2 . .
C C19 0.4080(3) 0.7648(2) 0.1794(2) 0.0424(6) Uani d . 1 2 . .
H H19 0.3129 0.7566 0.1776 0.051 Uiso calc R 1 2 . .
C C20 0.4606(2) 0.6713(2) 0.12428(19) 0.0387(5) Uani d . 1 2 . .
H H20 0.4039 0.5976 0.0830 0.046 Uiso calc R 1 2 . .
C C21 0.5994(2) 0.6900(2) 0.13206(17) 0.0312(5) Uani d . 1 2 . .
C C22 0.8073(2) 0.6592(2) 0.11486(17) 0.0334(5) Uani d . 1 2 . .
C C23 0.9032(3) 0.5815(3) 0.0738(2) 0.0456(6) Uani d . 1 2 . .
H H23A 0.9124 0.4962 0.1026 0.068 Uiso calc R 1 2 . .
H H23B 0.9960 0.6279 0.0961 0.068 Uiso calc R 1 2 . .
H H23C 0.8650 0.5686 -0.0045 0.068 Uiso calc R 1 2 . .
C C24 1.0323(2) 0.8246(2) 0.37518(18) 0.0367(5) Uani d . 1 2 A .
H H24 0.9527 0.8329 0.4044 0.044 Uiso calc R 1 2 . .
C C25 1.1571(3) 0.9139(3) 0.4469(2) 0.0526(7) Uani d . 1 2 A .
H H25A 1.2183 0.9408 0.4064 0.063 Uiso calc R 1 2 . .
H H25B 1.1246 0.9932 0.4779 0.063 Uiso calc R 1 2 . .
C C26 1.2325(3) 0.8310(2) 0.5315(2) 0.0665(9) Uani d D 1 2 . .
H H26A 1.1804 0.8185 0.5819 0.080 Uiso calc PR 0.60(2) 1 A 1
H H26B 1.3293 0.8672 0.5719 0.080 Uiso calc PR 0.60(2) 1 A 1
H H26C 1.1987 0.8460 0.5934 0.080 Uiso d PR 0.40(2) 1 A 2
H H26D 1.3349 0.8542 0.5562 0.080 Uiso d PR 0.40(2) 1 A 2
C C27A 1.2327(6) 0.7051(8) 0.4620(8) 0.060(3) Uani d PDU 0.60(2) 1 A 1
H H27A 1.3006 0.7139 0.4230 0.072 Uiso calc PR 0.60(2) 1 A 1
H H27B 1.2574 0.6306 0.5058 0.072 Uiso calc PR 0.60(2) 1 A 1
C C27B 1.1998(14) 0.6866(3) 0.4914(7) 0.050(3) Uani d PDU 0.40(2) 1 A 2
H H27C 1.2837 0.6453 0.4824 0.060 Uiso calc PR 0.40(2) 1 A 2
H H27D 1.1679 0.6392 0.5419 0.060 Uiso calc PR 0.40(2) 1 A 2
C C28 1.0829(3) 0.6861(2) 0.3846(2) 0.0429(6) Uani d D 1 2 . .
H H28A 1.0237 0.6318 0.4132 0.051 Uiso calc PR 0.60(2) 1 A 1
H H28B 1.0810 0.6439 0.3142 0.051 Uiso calc PR 0.60(2) 1 A 1
H H28C 1.012(7) 0.612(7) 0.354(5) 0.051 Uiso d P 0.40(2) 1 A 2
H H28D 1.134(8) 0.675(7) 0.343(5) 0.051 Uiso d P 0.40(2) 1 A 2

loop_
_atom_site_aniso_label
_atom_site_aniso_U_11
_atom_site_aniso_U_22
_atom_site_aniso_U_33
_atom_site_aniso_U_12
_atom_site_aniso_U_13
_atom_site_aniso_U_23
S1 0.0255(3) 0.0333(3) 0.0406(3) 0.0073(2) 0.0156(2) 0.0095(2)
F1 0.0306(8) 0.0513(8) 0.0585(9) -0.0166(6) 0.0147(7) -0.0158(7)
O1 0.0280(8) 0.0345(8) 0.0335(8) -0.0066(6) 0.0106(7) -0.0059(6)
O2 0.0253(9) 0.0664(12) 0.0505(10) 0.0139(8) 0.0136(8) 0.0204(9)
C1 0.0210(10) 0.0323(11) 0.0289(11) 0.0036(8) 0.0093(8) 0.0064(9)
C2 0.0241(11) 0.0269(10) 0.0266(10) 0.0031(8) 0.0103(8) 0.0048(8)
O3 0.0478(10) 0.0284(8) 0.0672(11) 0.0050(7) 0.0350(9) 0.0058(8)
C3 0.0292(12) 0.0291(11) 0.0305(11) -0.0005(9) 0.0112(9) -0.0016(9)
C4 0.0240(11) 0.0318(11) 0.0347(11) -0.0067(9) 0.0073(9) -0.0002(9)
C5 0.0247(11) 0.0387(12) 0.0418(13) 0.0011(9) 0.0139(10) 0.0036(10)
C6 0.0328(12) 0.0321(11) 0.0370(12) 0.0025(9) 0.0160(10) -0.0029(9)
C7 0.0267(11) 0.0287(11) 0.0272(10) -0.0035(9) 0.0079(9) 0.0003(8)
C8 0.0237(11) 0.0380(12) 0.0295(11) -0.0011(9) 0.0079(9) 0.0050(9)
C9 0.0302(13) 0.0490(14) 0.0402(13) -0.0123(11) 0.0086(10) -0.0014(11)
C10 0.0313(12) 0.0297(11) 0.0353(11) 0.0024(9) 0.0153(9) 0.0035(9)
C11 0.0370(13) 0.0476(14) 0.0365(12) 0.0095(11) 0.0137(10) 0.0082(10)
C12 0.0499(16) 0.0596(17) 0.0428(14) -0.0057(13) 0.0161(12) -0.0057(12)
C13 0.0549(17) 0.0577(17) 0.0448(15) -0.0044(13) 0.0266(13) -0.0091(12)
C14 0.0375(14) 0.0428(13) 0.0483(14) 0.0030(11) 0.0240(11) 0.0039(11)
S2 0.0264(3) 0.0356(3) 0.0497(4) 0.0012(2) 0.0113(3) 0.0147(3)
F2 0.0464(9) 0.0605(10) 0.0742(11) 0.0162(8) 0.0294(8) -0.0092(8)
O4 0.0350(9) 0.0342(8) 0.0360(8) 0.0045(7) 0.0096(7) -0.0021(7)
O5 0.0420(10) 0.0311(9) 0.0794(13) -0.0014(8) 0.0065(9) 0.0158(9)
O6 0.0326(10) 0.0718(13) 0.0651(12) 0.0029(9) 0.0248(9) 0.0214(10)
C15 0.0278(12) 0.0328(11) 0.0347(11) 0.0066(9) 0.0120(9) 0.0098(9)
C16 0.0262(11) 0.0308(11) 0.0301(11) 0.0035(9) 0.0081(9) 0.0080(9)
C17 0.0300(12) 0.0311(11) 0.0375(12) 0.0031(9) 0.0099(10) 0.0024(9)
C18 0.0388(14) 0.0397(13) 0.0444(14) 0.0123(11) 0.0176(11) 0.0041(11)
C19 0.0253(12) 0.0509(15) 0.0521(15) 0.0053(11) 0.0129(11) 0.0109(12)
C20 0.0291(12) 0.0377(13) 0.0443(13) -0.0010(10) 0.0059(10) 0.0023(10)
C21 0.0307(12) 0.0299(11) 0.0325(11) 0.0059(9) 0.0095(9) 0.0034(9)
C22 0.0327(12) 0.0372(12) 0.0340(12) 0.0086(10) 0.0139(10) 0.0102(9)
C23 0.0499(16) 0.0497(15) 0.0450(14) 0.0195(12) 0.0246(12) 0.0076(11)
C24 0.0318(12) 0.0339(12) 0.0417(13) -0.0020(10) 0.0091(10) 0.0031(10)
C25 0.0480(16) 0.0382(14) 0.0609(17) -0.0087(12) 0.0060(13) -0.0013(12)
C26 0.0509(18) 0.0546(18) 0.069(2) 0.0086(14) -0.0089(15) -0.0162(15)
C27A 0.046(3) 0.050(3) 0.058(4) 0.016(3) -0.013(3) -0.009(3)
C27B 0.059(6) 0.040(4) 0.042(4) 0.011(4) 0.005(4) 0.000(3)
C28 0.0407(15) 0.0318(13) 0.0478(15) -0.0022(11) 0.0034(12) 0.0050(11)

loop_
_atom_type_symbol
_atom_type_description
_atom_type_scat_dispersion_real
_atom_type_scat_dispersion_imag
_atom_type_scat_source
C C 0.0033 0.0016 'International Tables Vol C Tables 4.2.6.8 and 6.1.1.4'
H H 0.0000 0.0000 'International Tables Vol C Tables 4.2.6.8 and 6.1.1.4'
O O 0.0106 0.0060 'International Tables Vol C Tables 4.2.6.8 and 6.1.1.4'
F F 0.0171 0.0103 'International Tables Vol C Tables 4.2.6.8 and 6.1.1.4'
S S 0.1246 0.1234 'International Tables Vol C Tables 4.2.6.8 and 6.1.1.4'

loop_
_geom_angle_atom_site_label_1
_geom_angle_atom_site_label_2
_geom_angle_atom_site_label_3
_geom_angle_site_symmetry_1
_geom_angle_site_symmetry_3
_geom_angle
_geom_angle_publ_flag
O3 S1 O2 . . 118.65(11) ?
O3 S1 C1 . . 107.46(10) ?
O2 S1 C1 . . 108.81(10) ?
O3 S1 C10 . . 109.46(10) ?
O2 S1 C10 . . 107.34(10) ?
C1 S1 C10 . . 104.18(10) ?
C8 O1 C7 . . 107.10(15) ?
C8 C1 C2 . . 107.13(19) ?
C8 C1 S1 . . 125.44(16) ?
C2 C1 S1 . . 127.23(16) ?
C7 C2 C3 . . 119.14(19) ?
C7 C2 C1 . . 104.77(17) ?
C3 C2 C1 . . 136.1(2) ?
C4 C3 C2 . . 115.69(19) ?
C4 C3 H3 . . 122.2 ?
C2 C3 H3 . . 122.2 ?
F1 C4 C3 . . 117.72(19) ?
F1 C4 C5 . . 117.06(19) ?
C3 C4 C5 . . 125.22(19) ?
C6 C5 C4 . . 119.1(2) ?
C6 C5 H5 . . 120.5 ?
C4 C5 H5 . . 120.5 ?
C7 C6 C5 . . 116.5(2) ?
C7 C6 H6 . . 121.8 ?
C5 C6 H6 . . 121.8 ?
C6 C7 O1 . . 125.45(19) ?
C6 C7 C2 . . 124.39(19) ?
O1 C7 C2 . . 110.14(18) ?
O1 C8 C1 . . 110.84(17) ?
O1 C8 C9 . . 115.52(19) ?
C1 C8 C9 . . 133.6(2) ?
C8 C9 H9A . . 109.5 ?
C8 C9 H9B . . 109.5 ?
H9A C9 H9B . . 109.5 ?
C8 C9 H9C . . 109.5 ?
H9A C9 H9C . . 109.5 ?
H9B C9 H9C . . 109.5 ?
C11 C10 C14 . . 106.14(18) ?
C11 C10 S1 . . 112.41(15) ?
C14 C10 S1 . . 110.05(16) ?
C11 C10 H10 . . 109.4 ?
C14 C10 H10 . . 109.4 ?
S1 C10 H10 . . 109.4 ?
C12 C11 C10 . . 104.7(2) ?
C12 C11 H11A . . 110.8 ?
C10 C11 H11A . . 110.8 ?
C12 C11 H11B . . 110.8 ?
C10 C11 H11B . . 110.8 ?
H11A C11 H11B . . 108.9 ?
C13 C12 C11 . . 103.0(2) ?
C13 C12 H12A . . 111.2 ?
C11 C12 H12A . . 111.2 ?
C13 C12 H12B . . 111.2 ?
C11 C12 H12B . . 111.2 ?
H12A C12 H12B . . 109.1 ?
C12 C13 C14 . . 104.7(2) ?
C12 C13 H13A . . 110.8 ?
C14 C13 H13A . . 110.8 ?
C12 C13 H13B . . 110.8 ?
C14 C13 H13B . . 110.8 ?
H13A C13 H13B . . 108.9 ?
C13 C14 C10 . . 104.66(19) ?
C13 C14 H14A . . 110.8 ?
C10 C14 H14A . . 110.8 ?
C13 C14 H14B . . 110.8 ?
C10 C14 H14B . . 110.8 ?
H14A C14 H14B . . 108.9 ?
O6 S2 O5 . . 118.23(11) ?
O6 S2 C15 . . 109.20(11) ?
O5 S2 C15 . . 107.56(10) ?
O6 S2 C24 . . 109.04(11) ?
O5 S2 C24 . . 107.64(11) ?
C15 S2 C24 . . 104.28(10) ?
C22 O4 C21 . . 107.03(16) ?
C22 C15 C16 . . 107.17(19) ?
C22 C15 S2 . . 127.18(18) ?
C16 C15 S2 . . 125.52(17) ?
C21 C16 C17 . . 119.4(2) ?
C21 C16 C15 . . 105.14(19) ?
C17 C16 C15 . . 135.4(2) ?
C18 C17 C16 . . 115.7(2) ?
C18 C17 H17 . . 122.2 ?
C16 C17 H17 . . 122.2 ?
F2 C18 C17 . . 117.4(2) ?
F2 C18 C19 . . 117.8(2) ?
C17 C18 C19 . . 124.8(2) ?
C20 C19 C18 . . 119.4(2) ?
C20 C19 H19 . . 120.3 ?
C18 C19 H19 . . 120.3 ?
C21 C20 C19 . . 116.5(2) ?
C21 C20 H20 . . 121.7 ?
C19 C20 H20 . . 121.7 ?
C20 C21 O4 . . 125.7(2) ?
C20 C21 C16 . . 124.1(2) ?
O4 C21 C16 . . 110.18(19) ?
C15 C22 O4 . . 110.5(2) ?
C15 C22 C23 . . 134.7(2) ?
O4 C22 C23 . . 114.8(2) ?
C22 C23 H23A . . 109.5 ?
C22 C23 H23B . . 109.5 ?
H23A C23 H23B . . 109.5 ?
C22 C23 H23C . . 109.5 ?
H23A C23 H23C . . 109.5 ?
H23B C23 H23C . . 109.5 ?
C28 C24 C25 . . 105.42(19) ?
C28 C24 S2 . . 113.88(17) ?
C25 C24 S2 . . 111.11(17) ?
C28 C24 H24 . . 108.8 ?
C25 C24 H24 . . 108.8 ?
S2 C24 H24 . . 108.8 ?
C26 C25 C24 . . 103.5(2) ?
C26 C25 H25A . . 111.1 ?
C24 C25 H25A . . 111.1 ?
C26 C25 H25B . . 111.1 ?
C24 C25 H25B . . 111.1 ?
H25A C25 H25B . . 109.0 ?
C25 C26 C27B . . 110.6(2) ?
C25 C26 C27A . . 99.5(5) ?
C25 C26 H26A . . 111.9 ?
C27B C26 H26A . . 88.1 ?
C27A C26 H26A . . 111.9 ?
C25 C26 H26B . . 111.9 ?
C27B C26 H26B . . 122.4 ?
C27A C26 H26B . . 111.9 ?
H26A C26 H26B . . 109.6 ?
C25 C26 H26C . . 109.7 ?
C27B C26 H26C . . 106.2 ?
C27A C26 H26C . . 129.9 ?
H26B C26 H26C . . 94.1 ?
C25 C26 H26D . . 110.0 ?
C27B C26 H26D . . 111.9 ?
C27A C26 H26D . . 98.1 ?
H26A C26 H26D . . 122.4 ?
H26C C26 H26D . . 108.3 ?
C28 C27A C26 . . 104.3(2) ?
C28 C27A H27A . . 110.9 ?
C26 C27A H27A . . 110.9 ?
C28 C27A H27B . . 110.9 ?
C26 C27A H27B . . 110.9 ?
H27A C27A H27B . . 108.9 ?
C26 C27A H28D . . 124(3) ?
H27A C27A H28D . . 78.9 ?
H27B C27A H28D . . 117.5 ?
C28 C27B C26 . . 104.3(2) ?
C28 C27B H27C . . 110.9 ?
C26 C27B H27C . . 110.9 ?
C28 C27B H27D . . 110.9 ?
C26 C27B H27D . . 110.9 ?
H27C C27B H27D . . 108.9 ?
C27A C28 C24 . . 103.9(3) ?
C27B C28 C24 . . 107.6(3) ?
C27A C28 H28A . . 111.0 ?
C27B C28 H28A . . 88.1 ?
C24 C28 H28A . . 111.0 ?
C27A C28 H28B . . 111.0 ?
C27B C28 H28B . . 127.7 ?
C24 C28 H28B . . 111.0 ?
H28A C28 H28B . . 109.0 ?
C27A C28 H28C . . 137(4) ?
C27B C28 H28C . . 123(4) ?
C24 C28 H28C . . 118(4) ?
H28A C28 H28C . . 45.4 ?
H28B C28 H28C . . 64.8 ?
C27A C28 H28D . . 76(4) ?
C27B C28 H28D . . 98(5) ?
C24 C28 H28D . . 107(5) ?
H28A C28 H28D . . 137.9 ?
H28C C28 H28D . . 100(6) ?

loop_
_geom_bond_atom_site_label_1
_geom_bond_atom_site_label_2
_geom_bond_site_symmetry_2
_geom_bond_distance
_geom_bond_publ_flag
S1 O3 . 1.4289(17) ?
S1 O2 . 1.4329(17) ?
S1 C1 . 1.735(2) ?
S1 C10 . 1.774(2) ?
F1 C4 . 1.359(2) ?
O1 C8 . 1.355(3) ?
O1 C7 . 1.377(2) ?
C1 C8 . 1.356(3) ?
C1 C2 . 1.444(3) ?
C2 C7 . 1.387(3) ?
C2 C3 . 1.392(3) ?
C3 C4 . 1.370(3) ?
C3 H3 . 0.9500 ?
C4 C5 . 1.381(3) ?
C5 C6 . 1.379(3) ?
C5 H5 . 0.9500 ?
C6 C7 . 1.373(3) ?
C6 H6 . 0.9500 ?
C8 C9 . 1.478(3) ?
C9 H9A . 0.9800 ?
C9 H9B . 0.9800 ?
C9 H9C . 0.9800 ?
C10 C11 . 1.528(3) ?
C10 C14 . 1.543(3) ?
C10 H10 . 1.0000 ?
C11 C12 . 1.524(3) ?
C11 H11A . 0.9900 ?
C11 H11B . 0.9900 ?
C12 C13 . 1.492(4) ?
C12 H12A . 0.9900 ?
C12 H12B . 0.9900 ?
C13 C14 . 1.520(3) ?
C13 H13A . 0.9900 ?
C13 H13B . 0.9900 ?
C14 H14A . 0.9900 ?
C14 H14B . 0.9900 ?
S2 O6 . 1.4292(19) ?
S2 O5 . 1.4294(18) ?
S2 C15 . 1.733(2) ?
S2 C24 . 1.771(2) ?
F2 C18 . 1.360(3) ?
O4 C22 . 1.362(3) ?
O4 C21 . 1.379(3) ?
C15 C22 . 1.358(3) ?
C15 C16 . 1.442(3) ?
C16 C21 . 1.380(3) ?
C16 C17 . 1.390(3) ?
C17 C18 . 1.372(3) ?
C17 H17 . 0.9500 ?
C18 C19 . 1.375(3) ?
C19 C20 . 1.375(3) ?
C19 H19 . 0.9500 ?
C20 C21 . 1.374(3) ?
C20 H20 . 0.9500 ?
C22 C23 . 1.471(3) ?
C23 H23A . 0.9800 ?
C23 H23B . 0.9800 ?
C23 H23C . 0.9800 ?
C24 C28 . 1.523(3) ?
C24 C25 . 1.529(3) ?
C24 H24 . 1.0000 ?
C25 C26 . 1.484(4) ?
C25 H25A . 0.9900 ?
C25 H25B . 0.9900 ?
C26 C27B . 1.522(2) ?
C26 C27A . 1.522(2) ?
C26 H26A . 0.9900 ?
C26 H26B . 0.9900 ?
C26 H26C . 0.9900 ?
C26 H26D . 0.9900 ?
C27A C28 . 1.5166(18) ?
C27A H27A . 0.9900 ?
C27A H27B . 0.9900 ?
C27B C28 . 1.5171(18) ?
C27B H27C . 0.9900 ?
C27B H27D . 0.9900 ?
C28 H28A . 0.9900 ?
C28 H28B . 0.9900 ?
C28 H28C . 0.99(7) ?
C28 H28D . 0.87(7) ?

loop_
_geom_hbond_atom_site_label_D
_geom_hbond_atom_site_label_H
_geom_hbond_atom_site_label_A
_geom_hbond_site_symmetry_A
_geom_hbond_distance_DH
_geom_hbond_distance_HA
_geom_hbond_distance_DA
_geom_hbond_angle_DHA
C9 H9C O6 1_445 0.98 2.45 3.348(3) 152
C19 H19 O6 1_455 0.95 2.58 3.469(3) 157
C23 H23A O2 1_655 0.98 2.50 3.318(3) 141

loop_
_geom_torsion_atom_site_label_1
_geom_torsion_atom_site_label_2
_geom_torsion_atom_site_label_3
_geom_torsion_atom_site_label_4
_geom_torsion_site_symmetry_1
_geom_torsion_site_symmetry_2
_geom_torsion_site_symmetry_3
_geom_torsion_site_symmetry_4
_geom_torsion
_geom_torsion_publ_flag
O3 S1 C1 C8 . . . . -165.58(19) ?
O2 S1 C1 C8 . . . . -35.9(2) ?
C10 S1 C1 C8 . . . . 78.3(2) ?
O3 S1 C1 C2 . . . . 20.1(2) ?
O2 S1 C1 C2 . . . . 149.75(18) ?
C10 S1 C1 C2 . . . . -96.00(19) ?
C8 C1 C2 C7 . . . . 0.0(2) ?
S1 C1 C2 C7 . . . . 175.20(16) ?
C8 C1 C2 C3 . . . . 179.9(2) ?
S1 C1 C2 C3 . . . . -4.9(4) ?
C7 C2 C3 C4 . . . . -1.0(3) ?
C1 C2 C3 C4 . . . . 179.1(2) ?
C2 C3 C4 F1 . . . . 179.56(18) ?
C2 C3 C4 C5 . . . . -0.2(3) ?
F1 C4 C5 C6 . . . . -178.90(19) ?
C3 C4 C5 C6 . . . . 0.9(4) ?
C4 C5 C6 C7 . . . . -0.2(3) ?
C5 C6 C7 O1 . . . . -179.5(2) ?
C5 C6 C7 C2 . . . . -1.1(3) ?
C8 O1 C7 C6 . . . . 178.1(2) ?
C8 O1 C7 C2 . . . . -0.5(2) ?
C3 C2 C7 C6 . . . . 1.8(3) ?
C1 C2 C7 C6 . . . . -178.4(2) ?
C3 C2 C7 O1 . . . . -179.60(17) ?
C1 C2 C7 O1 . . . . 0.3(2) ?
C7 O1 C8 C1 . . . . 0.5(2) ?
C7 O1 C8 C9 . . . . -177.92(18) ?
C2 C1 C8 O1 . . . . -0.3(2) ?
S1 C1 C8 O1 . . . . -175.62(14) ?
C2 C1 C8 C9 . . . . 177.7(2) ?
S1 C1 C8 C9 . . . . 2.4(4) ?
O3 S1 C10 C11 . . . . -50.09(18) ?
O2 S1 C10 C11 . . . . 179.88(16) ?
C1 S1 C10 C11 . . . . 64.59(18) ?
O3 S1 C10 C14 . . . . 67.98(17) ?
O2 S1 C10 C14 . . . . -62.05(17) ?
C1 S1 C10 C14 . . . . -177.34(15) ?
C14 C10 C11 C12 . . . . -17.1(2) ?
S1 C10 C11 C12 . . . . 103.3(2) ?
C10 C11 C12 C13 . . . . 36.0(3) ?
C11 C12 C13 C14 . . . . -41.4(3) ?
C12 C13 C14 C10 . . . . 30.6(3) ?
C11 C10 C14 C13 . . . . -7.9(2) ?
S1 C10 C14 C13 . . . . -129.75(18) ?
O6 S2 C15 C22 . . . . 17.4(2) ?
O5 S2 C15 C22 . . . . 146.8(2) ?
C24 S2 C15 C22 . . . . -99.1(2) ?
O6 S2 C15 C16 . . . . -167.32(18) ?
O5 S2 C15 C16 . . . . -37.9(2) ?
C24 S2 C15 C16 . . . . 76.3(2) ?
C22 C15 C16 C21 . . . . 0.1(2) ?
S2 C15 C16 C21 . . . . -176.02(16) ?
C22 C15 C16 C17 . . . . -180.0(2) ?
S2 C15 C16 C17 . . . . 3.9(4) ?
C21 C16 C17 C18 . . . . 1.7(3) ?
C15 C16 C17 C18 . . . . -178.2(2) ?
C16 C17 C18 F2 . . . . -179.82(19) ?
C16 C17 C18 C19 . . . . -0.8(4) ?
F2 C18 C19 C20 . . . . 178.6(2) ?
C17 C18 C19 C20 . . . . -0.5(4) ?
C18 C19 C20 C21 . . . . 0.7(3) ?
C19 C20 C21 O4 . . . . 179.4(2) ?
C19 C20 C21 C16 . . . . 0.3(3) ?
C22 O4 C21 C20 . . . . -177.9(2) ?
C22 O4 C21 C16 . . . . 1.3(2) ?
C17 C16 C21 C20 . . . . -1.6(3) ?
C15 C16 C21 C20 . . . . 178.4(2) ?
C17 C16 C21 O4 . . . . 179.21(18) ?
C15 C16 C21 O4 . . . . -0.8(2) ?
C16 C15 C22 O4 . . . . 0.7(2) ?
S2 C15 C22 O4 . . . . 176.73(15) ?
C16 C15 C22 C23 . . . . -178.4(2) ?
S2 C15 C22 C23 . . . . -2.4(4) ?
C21 O4 C22 C15 . . . . -1.2(2) ?
C21 O4 C22 C23 . . . . 178.08(18) ?
O6 S2 C24 C28 . . . . -47.9(2) ?
O5 S2 C24 C28 . . . . -177.32(17) ?
C15 S2 C24 C28 . . . . 68.63(19) ?
O6 S2 C24 C25 . . . . 70.9(2) ?
O5 S2 C24 C25 . . . . -58.5(2) ?
C15 S2 C24 C25 . . . . -172.52(18) ?
C28 C24 C25 C26 . . . . -29.6(3) ?
S2 C24 C25 C26 . . . . -153.4(2) ?
C24 C25 C26 C27B . . . . 23.9(8) ?
C24 C25 C26 C27A . . . . 45.8(5) ?
C25 C26 C27A C28 . . . . -46.0(9) ?
C27B C26 C27A C28 . . . . 74.3(4) ?
C25 C26 C27B C28 . . . . -8.7(12) ?
C27A C26 C27B C28 . . . . -74.2(4) ?
C26 C27A C28 C27B . . . . -74.3(4) ?
C26 C27A C28 C24 . . . . 27.8(10) ?
C26 C27B C28 C27A . . . . 74.2(4) ?
C26 C27B C28 C24 . . . . -10.5(12) ?
C25 C24 C28 C27A . . . . 0.6(7) ?
S2 C24 C28 C27A . . . . 122.7(6) ?
C25 C24 C28 C27B . . . . 25.2(8) ?
S2 C24 C28 C27B . . . . 147.2(8) ?
